data_7000663
loop_
_publ_author_name
'Klap\"otke, Thomas M.'
'Sabat\'e, Carles Mir\'o'
'Rasp, Matthias'

_publ_section_title
;
 Alkali and transition metal (Ag, Cu) salts of bridged 5-nitrotetrazole
 derivatives for energetic applications
;
_journal_issue 10
_journal_name_full 'Dalton Transactions'
_journal_page_first 1825
_journal_page_last 1834
_journal_paper_doi 10.1039/b818531j
_journal_year 2009
_chemical_formula_sum 'C3 H4 K N9 O3'
_chemical_formula_weight 253.25
_space_group_IT_number 2
_symmetry_cell_setting triclinic
_symmetry_space_group_name_Hall '-P 1'
_symmetry_space_group_name_H-M 'P -1'
_audit_creation_date 2008-09-02T23:18:29-00:00
_audit_creation_method 'WinGX routine CIF_UPDATE'
_cell_angle_alpha 84.707(3)
_cell_angle_beta 78.411(4)
_cell_angle_gamma 69.760(4)
_cell_formula_units_Z 4
_cell_length_a 7.5296(3)
_cell_length_b 7.6976(3)
_cell_length_c 17.6101(8)
_cell_measurement_reflns_used 8317
_cell_measurement_temperature 200(2)
_cell_measurement_theta_max 32.5400
_cell_measurement_theta_min 3.7077
_cell_volume 937.84(7)
_computing_cell_refinement
;
CrysAlis RED, Oxford Diffraction Ltd.,
Version 1.171.27p5 beta (release 01-04-2005 CrysAlis171 .NET)
(compiled Apr 1 2005,17:53:34)
;
_computing_data_collection
;
CrysAlis CCD, Oxford Diffraction Ltd.,
Version 1.171.27p5 beta (release 01-04-2005 CrysAlis171 .NET)
(compiled Apr 1 2005,17:53:34)
;
_computing_data_reduction
;
CrysAlis RED, Oxford Diffraction Ltd.,
Version 1.171.27p5 beta (release 01-04-2005 CrysAlis171 .NET)
(compiled Apr 1 2005,17:53:34)
;
_computing_molecular_graphics 'Ortep-3 for Windows (Farrugia, 1997)'
_computing_publication_material 'WinGX publication routines (Farrugia, 1999)'
_computing_structure_refinement 'SHELXL-97 (Sheldrick, 1997)'
_computing_structure_solution 'SHELXS-97 (Sheldrick, 1997)'
_diffrn_measured_fraction_theta_full 0.986
_diffrn_measured_fraction_theta_max 0.986
_diffrn_measurement_device 'CCD camera on \k-goniostat'
_diffrn_measurement_device_type 'Oxford Xcalibur3 CCD area detector'
_diffrn_measurement_method 'omega scan'
_diffrn_radiation_probe x-ray
_diffrn_radiation_type MoK\a
_diffrn_radiation_wavelength 0.71073
_diffrn_reflns_av_R_equivalents 0.0156
_diffrn_reflns_av_sigmaI/netI 0.0210
_diffrn_reflns_limit_h_max 10
_diffrn_reflns_limit_h_min -10
_diffrn_reflns_limit_k_max 10
_diffrn_reflns_limit_k_min -10
_diffrn_reflns_limit_l_max 24
_diffrn_reflns_limit_l_min -24
_diffrn_reflns_number 12598
_diffrn_reflns_theta_full 30.11
_diffrn_reflns_theta_max 30.11
_diffrn_reflns_theta_min 3.72
_exptl_absorpt_coefficient_mu 0.580
_exptl_absorpt_correction_T_max 0.897
_exptl_absorpt_correction_T_min 0.815
_exptl_absorpt_correction_type multi-scan
_exptl_absorpt_process_details
;
CrysAlis RED, Oxford Diffraction Ltd.,
Version 1.171.31.7 (release 18-10-2006 CrysAlis171 .NET)
(compiled Oct 18 2006,16:28:17)
Empirical absorption correction using spherical harmonics,
implemented in SCALE3 ABSPACK scaling algorithm.
;
_exptl_crystal_colour colorless
_exptl_crystal_density_diffrn 1.794
_exptl_crystal_density_method 'not measured'
_exptl_crystal_description block
_exptl_crystal_F_000 512
_exptl_crystal_size_max 0.40
_exptl_crystal_size_mid 0.30
_exptl_crystal_size_min 0.20
_refine_diff_density_max 0.375
_refine_diff_density_min -0.284
_refine_diff_density_rms 0.048
_refine_ls_extinction_expression Fc^*^=kFc[1+0.001xFc^2^\l^3^/sin(2\q)]^-1/4^
_refine_ls_extinction_method none
_refine_ls_goodness_of_fit_ref 1.077
_refine_ls_hydrogen_treatment mixed
_refine_ls_matrix_type full
_refine_ls_number_parameters 321
_refine_ls_number_reflns 5442
_refine_ls_number_restraints 0
_refine_ls_restrained_S_all 1.077
_refine_ls_R_factor_all 0.0369
_refine_ls_R_factor_gt 0.0264
_refine_ls_shift/su_max 0.001
_refine_ls_shift/su_mean 0.000
_refine_ls_structure_factor_coef Fsqd
_refine_ls_weighting_details 'calc w=1/[\s^2^(Fo^2^)+(0.0338P)^2^+0.4333P] where P=(Fo^2^+2Fc^2^)/3'
_refine_ls_weighting_scheme calc
_refine_ls_wR_factor_gt 0.0672
_refine_ls_wR_factor_ref 0.0734
_reflns_number_gt 4387
_reflns_number_total 5442
_reflns_threshold_expression >2sigma(I)
_cod_data_source_file b818531j.txt
_cod_data_source_block dx143-KNTTz_H2O
_cod_depositor_comments
;
The following automatic conversions were performed:
'_symmetry_cell_setting' value 'Triclinic' changed to 'triclinic'
according to '/home/saulius/struct/CIF-dictionaries/cif_core.dic'
dictionary named 'cif_core.dic' version 2.4.1 from 2010-06-29.

Automatic conversion script
Id: cif_fix_enum 1527 2010-12-29 10:47:43Z saulius 
;
_cod_database_code 7000663

loop_
_symmetry_equiv_pos_as_xyz
'x, y, z'
'-x, -y, -z'

loop_
_atom_site_label
_atom_site_type_symbol
_atom_site_fract_x
_atom_site_fract_y
_atom_site_fract_z
_atom_site_U_iso_or_equiv
_atom_site_adp_type
_atom_site_occupancy
_atom_site_symmetry_multiplicity
_atom_site_calc_flag
_atom_site_refinement_flags
_atom_site_disorder_assembly
_atom_site_disorder_group
K2 K 0.85456(3) 0.79881(3) 0.000869(14) 0.02599(7) Uani 1 1 d . . .
K1 K 1.33735(4) 0.85542(4) -0.430183(15) 0.03431(7) Uani 1 1 d . . .
N3 N 0.99130(13) 0.92092(12) -0.22695(5) 0.02036(17) Uani 1 1 d . . .
O6 O 0.93432(13) 0.50152(13) 0.10264(5) 0.03074(19) Uani 1 1 d . . .
O1 O 1.46615(12) 1.03111(13) -0.31590(6) 0.0354(2) Uani 1 1 d . . .
N2 N 1.14226(13) 0.94430(12) -0.27391(5) 0.02165(18) Uani 1 1 d . . .
N5 N 1.09581(15) 1.05647(13) -0.15562(6) 0.0268(2) Uani 1 1 d . . .
O5 O 1.27248(14) 1.19668(14) -0.50835(6) 0.0346(2) Uani 1 1 d . . .
N1 N 1.37357(14) 1.07657(14) -0.25098(7) 0.0301(2) Uani 1 1 d . . .
N4 N 0.95958(14) 0.98567(13) -0.15646(5) 0.02578(19) Uani 1 1 d . . .
C3 C 0.97188(15) 0.67153(14) -0.29789(6) 0.0215(2) Uani 1 1 d . . .
N16 N 0.73174(15) 1.22422(16) 0.02676(6) 0.0323(2) Uani 1 1 d . . .
C2 C 0.86129(16) 0.84151(16) -0.25226(7) 0.0246(2) Uani 1 1 d . . .
C1 C 1.20105(15) 1.02790(14) -0.22682(6) 0.0225(2) Uani 1 1 d . . .
N6 N 0.98788(17) 0.66194(14) -0.37402(6) 0.0336(2) Uani 1 1 d . . .
N9 N 1.06497(17) 0.51079(14) -0.26642(6) 0.0329(2) Uani 1 1 d . . .
O2 O 1.41522(14) 1.15740(15) -0.20434(7) 0.0466(3) Uani 1 1 d . . .
N8 N 1.14375(17) 0.39493(14) -0.32635(6) 0.0351(2) Uani 1 1 d . . .
N7 N 1.09732(17) 0.48404(15) -0.39011(6) 0.0346(2) Uani 1 1 d . . .
N12 N 1.64012(13) 0.45644(12) -0.21868(5) 0.02226(18) Uani 1 1 d . . .
N14 N 1.53935(16) 0.57169(15) -0.32223(6) 0.0338(2) Uani 1 1 d . . .
N11 N 1.73307(14) 0.32199(13) -0.26803(5) 0.02614(19) Uani 1 1 d . . .
N13 N 1.52445(15) 0.60736(14) -0.24885(6) 0.0312(2) Uani 1 1 d . . .
N10 N 1.71819(19) 0.30485(16) -0.40337(6) 0.0377(3) Uani 1 1 d . . .
O3 O 1.83896(19) 0.15067(15) -0.40698(6) 0.0542(3) Uani 1 1 d . . .
C4 C 1.66470(18) 0.40065(16) -0.33074(6) 0.0269(2) Uani 1 1 d . . .
N15 N 0.65849(14) 1.38407(15) 0.06521(6) 0.0286(2) Uani 1 1 d . . .
N18 N 0.56923(14) 0.73871(14) -0.07223(6) 0.0302(2) Uani 1 1 d . . .
C6 C 0.47548(15) 1.40180(15) 0.09185(6) 0.0223(2) Uani 1 1 d . . .
N17 N 0.59586(16) 1.15182(15) 0.03078(7) 0.0352(2) Uani 1 1 d . . .
C5 C 1.66316(18) 0.43712(16) -0.13667(6) 0.0274(2) Uani 1 1 d . . .
O4 O 1.3659(2) 0.61270(17) -0.54454(6) 0.0612(3) Uani 1 1 d . . .
H1 H 0.7821(19) 0.9370(18) -0.2848(8) 0.026(3) Uiso 1 1 d . . .
H3 H 1.793(2) 0.4290(19) -0.1370(8) 0.033(4) Uiso 1 1 d . . .
H2 H 0.782(2) 0.816(2) -0.2049(9) 0.037(4) Uiso 1 1 d . . .
H4 H 1.644(2) 0.323(2) -0.1179(9) 0.039(4) Uiso 1 1 d . . .
H5 H 0.838(3) 0.479(2) 0.0967(10) 0.049(5) Uiso 1 1 d . . .
H6 H 0.920(3) 0.511(2) 0.1512(11) 0.051(5) Uiso 1 1 d . . .
H51 H 1.225(3) 1.281(3) -0.4822(12) 0.062(6) Uiso 1 1 d . . .
H52 H 1.210(3) 1.224(3) -0.5420(12) 0.055(5) Uiso 1 1 d . . .

loop_
_atom_site_aniso_label
_atom_site_aniso_U_11
_atom_site_aniso_U_22
_atom_site_aniso_U_33
_atom_site_aniso_U_23
_atom_site_aniso_U_13
_atom_site_aniso_U_12
K2 0.02567(12) 0.02536(12) 0.02442(12) -0.00385(9) -0.00497(9) -0.00435(9)
K1 0.04149(16) 0.03728(15) 0.02218(12) -0.00070(10) -0.00426(10) -0.01160(12)
N3 0.0203(4) 0.0189(4) 0.0197(4) -0.0027(3) -0.0020(3) -0.0042(3)
O6 0.0310(5) 0.0367(5) 0.0278(4) -0.0050(4) -0.0042(4) -0.0150(4)
O1 0.0214(4) 0.0384(5) 0.0427(5) -0.0049(4) -0.0001(4) -0.0077(4)
N2 0.0171(4) 0.0217(4) 0.0241(4) -0.0032(3) -0.0026(3) -0.0039(3)
N5 0.0313(5) 0.0254(5) 0.0243(5) -0.0039(4) -0.0073(4) -0.0082(4)
O5 0.0376(5) 0.0315(5) 0.0284(5) -0.0060(4) -0.0082(4) -0.0012(4)
N1 0.0210(5) 0.0273(5) 0.0423(6) -0.0037(4) -0.0097(4) -0.0054(4)
N4 0.0314(5) 0.0251(4) 0.0204(4) -0.0043(3) -0.0030(4) -0.0090(4)
C3 0.0220(5) 0.0229(5) 0.0209(5) -0.0012(4) -0.0040(4) -0.0089(4)
N16 0.0243(5) 0.0409(6) 0.0250(5) -0.0052(4) -0.0034(4) -0.0020(4)
C2 0.0200(5) 0.0263(5) 0.0278(5) -0.0059(4) -0.0027(4) -0.0078(4)
C1 0.0197(5) 0.0184(5) 0.0279(5) -0.0025(4) -0.0068(4) -0.0025(4)
N6 0.0428(6) 0.0280(5) 0.0230(5) -0.0037(4) -0.0076(4) -0.0014(5)
N9 0.0445(6) 0.0248(5) 0.0257(5) -0.0005(4) -0.0075(4) -0.0063(5)
O2 0.0356(5) 0.0516(6) 0.0616(7) -0.0181(5) -0.0125(5) -0.0197(5)
N8 0.0436(6) 0.0235(5) 0.0332(5) -0.0039(4) -0.0063(5) -0.0046(5)
N7 0.0415(6) 0.0287(5) 0.0281(5) -0.0073(4) -0.0038(4) -0.0047(5)
N12 0.0234(4) 0.0199(4) 0.0210(4) -0.0019(3) -0.0029(3) -0.0045(3)
N14 0.0408(6) 0.0329(5) 0.0225(5) 0.0005(4) -0.0076(4) -0.0051(5)
N11 0.0305(5) 0.0224(4) 0.0234(4) -0.0042(4) -0.0026(4) -0.0066(4)
N13 0.0351(5) 0.0266(5) 0.0244(5) 0.0002(4) -0.0082(4) 0.0004(4)
N10 0.0554(7) 0.0383(6) 0.0227(5) -0.0054(4) -0.0001(5) -0.0226(6)
O3 0.0789(8) 0.0392(6) 0.0367(6) -0.0150(5) 0.0059(5) -0.0154(6)
C4 0.0342(6) 0.0271(5) 0.0208(5) -0.0017(4) -0.0020(4) -0.0134(5)
N15 0.0248(5) 0.0369(5) 0.0248(5) -0.0023(4) -0.0044(4) -0.0110(4)
N18 0.0253(5) 0.0260(5) 0.0387(6) -0.0069(4) -0.0060(4) -0.0062(4)
C6 0.0227(5) 0.0240(5) 0.0193(5) -0.0006(4) -0.0058(4) -0.0054(4)
N17 0.0312(5) 0.0317(5) 0.0387(6) -0.0116(5) -0.0082(5) -0.0017(4)
C5 0.0310(6) 0.0261(5) 0.0210(5) -0.0020(4) -0.0076(4) -0.0027(5)
O4 0.0944(10) 0.0645(8) 0.0272(5) -0.0033(5) -0.0205(6) -0.0242(7)

loop_
_geom_angle_atom_site_label_1
_geom_angle_atom_site_label_2
_geom_angle_atom_site_label_3
_geom_angle
_geom_angle_site_symmetry_1
_geom_angle_site_symmetry_3
_geom_angle_publ_flag
O6 K2 N17 127.66(3) . . ?
O6 K2 O6 78.34(3) . 2_765 ?
N17 K2 O6 151.33(3) . 2_765 ?
O6 K2 N18 102.10(3) . . ?
N17 K2 N18 86.62(3) . . ?
O6 K2 N18 74.74(3) 2_765 . ?
O6 K2 N16 89.74(3) . 2_775 ?
N17 K2 N16 113.97(3) . 2_775 ?
O6 K2 N16 73.16(3) 2_765 2_775 ?
N18 K2 N16 142.60(3) . 2_775 ?
O6 K2 N4 149.91(3) . . ?
N17 K2 N4 81.75(3) . . ?
O6 K2 N4 74.89(3) 2_765 . ?
N18 K2 N4 83.94(3) . . ?
N16 K2 N4 69.61(3) 2_775 . ?
O6 K2 N16 131.14(3) . . ?
N17 K2 N16 24.73(3) . . ?
O6 K2 N16 146.40(3) 2_765 . ?
N18 K2 N16 107.76(3) . . ?
N16 K2 N16 89.24(3) 2_775 . ?
N4 K2 N16 72.16(3) . . ?
O6 K2 N5 72.86(3) . 2_775 ?
N17 K2 N5 69.68(3) . 2_775 ?
O6 K2 N5 137.00(3) 2_765 2_775 ?
N18 K2 N5 141.92(3) . 2_775 ?
N16 K2 N5 75.44(3) 2_775 2_775 ?
N4 K2 N5 119.73(3) . 2_775 ?
N16 K2 N5 59.70(3) . 2_775 ?
O6 K2 N17 103.81(3) . 2_675 ?
N17 K2 N17 67.46(3) . 2_675 ?
O6 K2 N17 97.06(3) 2_765 2_675 ?
N18 K2 N17 22.58(3) . 2_675 ?
N16 K2 N17 161.56(3) 2_775 2_675 ?
N4 K2 N17 92.95(3) . 2_675 ?
N16 K2 N17 91.05(3) . 2_675 ?
N5 K2 N17 120.22(3) 2_775 2_675 ?
O6 K2 N15 81.86(3) . 2_775 ?
N17 K2 N15 134.89(3) . 2_775 ?
O6 K2 N15 50.59(3) 2_765 2_775 ?
N18 K2 N15 123.53(3) . 2_775 ?
N16 K2 N15 22.88(3) 2_775 2_775 ?
N4 K2 N15 70.63(3) . 2_775 ?
N16 K2 N15 110.62(3) . 2_775 ?
N5 K2 N15 93.64(3) 2_775 2_775 ?
N17 K2 N15 145.99(3) 2_675 2_775 ?
O6 K2 K2 40.25(2) . 2_765 ?
N17 K2 K2 164.52(3) . 2_765 ?
O6 K2 K2 38.091(19) 2_765 2_765 ?
N18 K2 K2 87.62(2) . 2_765 ?
N16 K2 K2 78.82(2) 2_775 2_765 ?
N4 K2 K2 111.90(2) . 2_765 ?
N16 K2 K2 164.56(2) . 2_765 ?
N5 K2 K2 107.27(2) 2_775 2_765 ?
N17 K2 K2 103.38(2) 2_675 2_765 ?
N15 K2 K2 59.465(19) 2_775 2_765 ?
O6 K2 K2 117.95(2) . 2_775 ?
N17 K2 K2 68.14(2) . 2_775 ?
O6 K2 K2 113.48(2) 2_765 2_775 ?
N18 K2 K2 139.90(2) . 2_775 ?
N16 K2 K2 45.83(2) 2_775 2_775 ?
N4 K2 K2 62.664(19) . 2_775 ?
N16 K2 K2 43.42(2) . 2_775 ?
N5 K2 K2 57.675(19) 2_775 2_775 ?
N17 K2 K2 131.70(2) 2_675 2_775 ?
N15 K2 K2 67.625(18) 2_775 2_775 ?
K2 K2 K2 123.924(12) 2_765 2_775 ?
O6 K2 H5 16.8(4) . . ?
N17 K2 H5 123.4(4) . . ?
O6 K2 H5 77.4(3) 2_765 . ?
N18 K2 H5 85.8(4) . . ?
N16 K2 H5 105.3(4) 2_775 . ?
N4 K2 H5 152.1(3) . . ?
N16 K2 H5 135.7(3) . . ?
N5 K2 H5 83.4(4) 2_775 . ?
N17 K2 H5 87.2(4) 2_675 . ?
N15 K2 H5 94.1(4) 2_775 . ?
K2 K2 H5 41.7(3) 2_765 . ?
K2 K2 H5 134.0(4) 2_775 . ?
O5 K1 O4 103.68(3) . . ?
O5 K1 O5 83.99(3) . 2_874 ?
O4 K1 O5 85.23(4) . 2_874 ?
O5 K1 N2 104.56(3) . . ?
O4 K1 N2 138.61(3) . . ?
O5 K1 N2 127.26(3) 2_874 . ?
O5 K1 N14 150.92(3) . . ?
O4 K1 N14 97.07(3) . . ?
O5 K1 N14 77.61(3) 2_874 . ?
N2 K1 N14 70.65(3) . . ?
O5 K1 O1 84.43(3) . . ?
O4 K1 O1 158.18(4) . . ?
O5 K1 O1 75.39(3) 2_874 . ?
N2 K1 O1 54.56(2) . . ?
N14 K1 O1 69.33(3) . . ?
O5 K1 N6 122.45(3) . . ?
O4 K1 N6 71.40(3) . . ?
O5 K1 N6 147.67(3) 2_874 . ?
N2 K1 N6 68.04(3) . . ?
N14 K1 N6 83.31(3) . . ?
O1 K1 N6 121.55(3) . . ?
O5 K1 O3 70.04(3) . 2_864 ?
O4 K1 O3 39.53(3) . 2_864 ?
O5 K1 O3 101.62(3) 2_874 2_864 ?
N2 K1 O3 130.53(3) . 2_864 ?
N14 K1 O3 135.53(3) . 2_864 ?
O1 K1 O3 154.47(3) . 2_864 ?
N6 K1 O3 74.45(3) . 2_864 ?
O5 K1 N10 85.95(3) . 2_864 ?
O4 K1 N10 19.36(3) . 2_864 ?
O5 K1 N10 90.97(3) 2_874 2_864 ?
N2 K1 N10 140.76(3) . 2_864 ?
N14 K1 N10 116.38(3) . 2_864 ?
O1 K1 N10 164.03(3) . 2_864 ?
N6 K1 N10 74.41(3) . 2_864 ?
O3 K1 N10 20.51(3) 2_864 2_864 ?
O5 K1 K1 42.33(2) . 2_874 ?
O4 K1 K1 95.84(3) . 2_874 ?
O5 K1 K1 41.67(2) 2_874 2_874 ?
N2 K1 K1 125.31(2) . 2_874 ?
N14 K1 K1 116.03(3) . 2_874 ?
O1 K1 K1 76.37(2) . 2_874 ?
N6 K1 K1 158.55(2) . 2_874 ?
O3 K1 K1 84.74(2) 2_864 2_874 ?
N10 K1 K1 87.95(2) 2_864 2_874 ?
N2 N3 N4 114.32(9) . . ?
N2 N3 C2 122.84(9) . . ?
N4 N3 C2 122.71(9) . . ?
K2 O6 K2 101.66(3) . 2_765 ?
K2 O6 H5 90.9(12) . . ?
K2 O6 H5 85.1(12) 2_765 . ?
K2 O6 H6 123.8(12) . . ?
K2 O6 H6 132.9(12) 2_765 . ?
H5 O6 H6 104.1(17) . . ?
N1 O1 K1 123.65(7) . . ?
C1 N2 N3 99.72(9) . . ?
C1 N2 K1 123.08(7) . . ?
N3 N2 K1 137.18(7) . . ?
N4 N5 C1 104.01(9) . . ?
N4 N5 K2 121.64(7) . 2_775 ?
C1 N5 K2 133.88(7) . 2_775 ?
K1 O5 K1 96.01(3) . 2_874 ?
K1 O5 H51 114.8(15) . . ?
K1 O5 H51 112.6(15) 2_874 . ?
K1 O5 H52 121.4(14) . . ?
K1 O5 H52 110.5(14) 2_874 . ?
H51 O5 H52 102(2) . . ?
O2 N1 O1 125.79(11) . . ?
O2 N1 C1 117.00(11) . . ?
O1 N1 C1 117.21(10) . . ?
N5 N4 N3 106.42(9) . . ?
N5 N4 K2 111.69(6) . . ?
N3 N4 K2 128.07(7) . . ?
N9 C3 N6 112.10(10) . . ?
N9 C3 C2 123.39(10) . . ?
N6 C3 C2 124.51(10) . . ?
N17 N16 N15 109.06(9) . . ?
N17 N16 K2 152.58(8) . 2_775 ?
N15 N16 K2 97.04(7) . 2_775 ?
N17 N16 K2 61.86(6) . . ?
N15 N16 K2 158.16(8) . . ?
K2 N16 K2 90.76(3) 2_775 . ?
N3 C2 C3 111.15(9) . . ?
N3 C2 H1 107.3(8) . . ?
C3 C2 H1 109.8(8) . . ?
N3 C2 H2 105.2(9) . . ?
C3 C2 H2 112.3(9) . . ?
H1 C2 H2 110.8(12) . . ?
N2 C1 N5 115.53(10) . . ?
N2 C1 N1 121.29(10) . . ?
N5 C1 N1 123.12(10) . . ?
C3 N6 N7 104.32(9) . . ?
C3 N6 K1 97.88(7) . . ?
N7 N6 K1 98.02(8) . . ?
C3 N9 N8 104.79(10) . . ?
N7 N8 N9 109.26(10) . . ?
N8 N7 N6 109.53(10) . . ?
N11 N12 N13 114.38(9) . . ?
N11 N12 C5 121.99(9) . . ?
N13 N12 C5 123.63(9) . . ?
N13 N14 C4 104.27(10) . . ?
N13 N14 K1 121.66(7) . . ?
C4 N14 K1 133.92(8) . . ?
N12 N11 C4 99.78(9) . . ?
N14 N13 N12 106.12(9) . . ?
O3 N10 O4 125.96(12) . 2_864 ?
O3 N10 C4 118.05(11) . . ?
O4 N10 C4 115.98(12) 2_864 . ?
O3 N10 K1 78.26(7) . 2_864 ?
O4 N10 K1 49.41(7) 2_864 2_864 ?
C4 N10 K1 158.63(9) . 2_864 ?
N10 O3 K1 81.23(8) . 2_864 ?
N11 C4 N14 115.45(10) . . ?
N11 C4 N10 122.25(11) . . ?
N14 C4 N10 122.28(11) . . ?
C6 N15 N16 104.78(9) . . ?
C6 N15 K2 162.89(8) . 2_775 ?
N16 N15 K2 60.08(6) . 2_775 ?
C6 N18 N17 104.25(9) 2_675 2_675 ?
C6 N18 K2 138.91(8) 2_675 . ?
N17 N18 K2 101.67(7) 2_675 . ?
N15 C6 N18 112.19(10) . 2_675 ?
N15 C6 C5 123.41(10) . 2_775 ?
N18 C6 C5 124.38(10) 2_675 2_775 ?
N16 N17 N18 109.71(10) . 2_675 ?
N16 N17 K2 93.41(7) . . ?
N18 N17 K2 148.28(9) 2_675 . ?
N16 N17 K2 148.40(8) . 2_675 ?
N18 N17 K2 55.75(6) 2_675 2_675 ?
K2 N17 K2 112.54(3) . 2_675 ?
N12 C5 C6 110.88(9) . 2_775 ?
N12 C5 H3 106.1(9) . . ?
C6 C5 H3 111.0(9) 2_775 . ?
N12 C5 H4 105.8(9) . . ?
C6 C5 H4 112.3(9) 2_775 . ?
H3 C5 H4 110.4(12) . . ?
N10 O4 K1 111.23(9) 2_864 . ?

loop_
_geom_bond_atom_site_label_1
_geom_bond_atom_site_label_2
_geom_bond_distance
_geom_bond_site_symmetry_2
_geom_bond_publ_flag
K2 O6 2.7449(10) . ?
K2 N17 2.7650(11) . ?
K2 O6 2.8748(10) 2_765 ?
K2 N18 2.8975(10) . ?
K2 N16 2.9994(11) 2_775 ?
K2 N4 3.0890(10) . ?
K2 N16 3.1301(12) . ?
K2 N5 3.1724(10) 2_775 ?
K2 N17 3.4330(11) 2_675 ?
K2 N15 3.4345(10) 2_775 ?
K2 K2 4.3575(5) 2_765 ?
K2 K2 4.3636(5) 2_775 ?
K2 H5 2.880(18) . ?
K1 O5 2.7837(10) . ?
K1 O4 2.7992(11) . ?
K1 O5 2.8196(11) 2_874 ?
K1 N2 2.8683(10) . ?
K1 N14 2.9656(11) . ?
K1 O1 3.0022(10) . ?
K1 N6 3.3933(12) . ?
K1 O3 3.4037(12) 2_864 ?
K1 N10 3.4358(11) 2_864 ?
K1 K1 4.1644(6) 2_874 ?
N3 N2 1.3209(12) . ?
N3 N4 1.3263(12) . ?
N3 C2 1.4733(14) . ?
O6 K2 2.8749(10) 2_765 ?
O6 H5 0.832(19) . ?
O6 H6 0.847(19) . ?
O1 N1 1.2248(14) . ?
N2 C1 1.3194(14) . ?
N5 N4 1.3205(14) . ?
N5 C1 1.3340(14) . ?
N5 K2 3.1724(10) 2_775 ?
O5 K1 2.8196(11) 2_874 ?
O5 H51 0.77(2) . ?
O5 H52 0.80(2) . ?
N1 O2 1.2219(14) . ?
N1 C1 1.4471(14) . ?
C3 N9 1.3262(14) . ?
C3 N6 1.3284(14) . ?
C3 C2 1.4907(15) . ?
N16 N17 1.3118(15) . ?
N16 N15 1.3457(14) . ?
N16 K2 2.9994(11) 2_775 ?
C2 H1 0.990(14) . ?
C2 H2 0.969(16) . ?
N6 N7 1.3534(14) . ?
N9 N8 1.3481(14) . ?
N8 N7 1.3049(15) . ?
N12 N11 1.3178(13) . ?
N12 N13 1.3275(13) . ?
N12 C5 1.4768(14) . ?
N14 N13 1.3205(14) . ?
N14 C4 1.3291(15) . ?
N11 C4 1.3193(15) . ?
N10 O3 1.2180(16) . ?
N10 O4 1.2217(16) 2_864 ?
N10 C4 1.4504(15) . ?
N10 K1 3.4358(11) 2_864 ?
O3 K1 3.4037(12) 2_864 ?
N15 C6 1.3265(14) . ?
N15 K2 3.4345(10) 2_775 ?
N18 C6 1.3305(14) 2_675 ?
N18 N17 1.3461(14) 2_675 ?
C6 N18 1.3305(14) 2_675 ?
C6 C5 1.4846(16) 2_775 ?
N17 N18 1.3461(14) 2_675 ?
N17 K2 3.4330(11) 2_675 ?
C5 C6 1.4846(16) 2_775 ?
C5 H3 0.955(15) . ?
C5 H4 0.958(15) . ?
O4 N10 1.2217(16) 2_864 ?

loop_
_geom_hbond_atom_site_label_D
_geom_hbond_atom_site_label_H
_geom_hbond_atom_site_label_A
_geom_hbond_distance_DH
_geom_hbond_distance_HA
_geom_hbond_distance_DA
_geom_hbond_angle_DHA
_geom_hbond_site_symmetry_A
O6 H5 N15 0.832(19) 1.93(2) 2.7430(13) 166.1(17) 1_545
O6 H6 N9 0.847(19) 2.04(2) 2.8780(14) 168.4(17) 2_765
O5 H52 N6 0.80(2) 2.22(2) 3.0097(15) 171.7(19) 2_774

loop_
_geom_torsion_atom_site_label_1
_geom_torsion_atom_site_label_2
_geom_torsion_atom_site_label_3
_geom_torsion_atom_site_label_4
_geom_torsion
_geom_torsion_site_symmetry_1
_geom_torsion_site_symmetry_2
_geom_torsion_site_symmetry_3
_geom_torsion_site_symmetry_4
_geom_torsion_publ_flag
N17 K2 O6 K2 166.51(3) . . . 2_765 ?
O6 K2 O6 K2 0.0 2_765 . . 2_765 ?
N18 K2 O6 K2 71.39(3) . . . 2_765 ?
N16 K2 O6 K2 -72.85(3) 2_775 . . 2_765 ?
N4 K2 O6 K2 -27.50(7) . . . 2_765 ?
N16 K2 O6 K2 -161.62(3) . . . 2_765 ?
N5 K2 O6 K2 -147.68(4) 2_775 . . 2_765 ?
N17 K2 O6 K2 94.51(3) 2_675 . . 2_765 ?
N15 K2 O6 K2 -51.30(3) 2_775 . . 2_765 ?
K2 K2 O6 K2 -110.55(2) 2_775 . . 2_765 ?
O5 K1 O1 N1 108.09(9) . . . . ?
O4 K1 O1 N1 -138.63(10) . . . . ?
O5 K1 O1 N1 -166.69(9) 2_874 . . . ?
N2 K1 O1 N1 -4.22(8) . . . . ?
N14 K1 O1 N1 -84.66(9) . . . . ?
N6 K1 O1 N1 -16.86(10) . . . . ?
O3 K1 O1 N1 106.91(10) 2_864 . . . ?
N10 K1 O1 N1 161.26(10) 2_864 . . . ?
K1 K1 O1 N1 150.29(9) 2_874 . . . ?
N4 N3 N2 C1 0.16(11) . . . . ?
C2 N3 N2 C1 176.09(9) . . . . ?
N4 N3 N2 K1 178.54(7) . . . . ?
C2 N3 N2 K1 -5.53(15) . . . . ?
O5 K1 N2 C1 -69.45(8) . . . . ?
O4 K1 N2 C1 158.92(8) . . . . ?
O5 K1 N2 C1 24.09(9) 2_874 . . . ?
N14 K1 N2 C1 80.53(8) . . . . ?
O1 K1 N2 C1 2.61(7) . . . . ?
N6 K1 N2 C1 171.01(9) . . . . ?
O3 K1 N2 C1 -145.45(7) 2_864 . . . ?
N10 K1 N2 C1 -171.13(7) 2_864 . . . ?
K1 K1 N2 C1 -28.21(9) 2_874 . . . ?
O5 K1 N2 N3 112.46(10) . . . . ?
O4 K1 N2 N3 -19.17(12) . . . . ?
O5 K1 N2 N3 -154.00(9) 2_874 . . . ?
N14 K1 N2 N3 -97.57(10) . . . . ?
O1 K1 N2 N3 -175.49(11) . . . . ?
N6 K1 N2 N3 -7.08(9) . . . . ?
O3 K1 N2 N3 36.45(11) 2_864 . . . ?
N10 K1 N2 N3 10.77(12) 2_864 . . . ?
K1 K1 N2 N3 153.69(9) 2_874 . . . ?
O4 K1 O5 K1 -83.58(4) . . . 2_874 ?
O5 K1 O5 K1 0.0 2_874 . . 2_874 ?
N2 K1 O5 K1 126.98(3) . . . 2_874 ?
N14 K1 O5 K1 50.71(7) . . . 2_874 ?
O1 K1 O5 K1 75.84(3) . . . 2_874 ?
N6 K1 O5 K1 -160.03(3) . . . 2_874 ?
O3 K1 O5 K1 -104.70(4) 2_864 . . 2_874 ?
N10 K1 O5 K1 -91.41(3) 2_864 . . 2_874 ?
K1 O1 N1 O2 -175.74(9) . . . . ?
K1 O1 N1 C1 5.26(13) . . . . ?
C1 N5 N4 N3 -0.16(11) . . . . ?
K2 N5 N4 N3 -173.30(6) 2_775 . . . ?
C1 N5 N4 K2 143.84(7) . . . . ?
K2 N5 N4 K2 -29.30(9) 2_775 . . . ?
N2 N3 N4 N5 0.00(12) . . . . ?
C2 N3 N4 N5 -175.94(9) . . . . ?
N2 N3 N4 K2 -136.07(8) . . . . ?
C2 N3 N4 K2 47.99(13) . . . . ?
O6 K2 N4 N5 -79.29(9) . . . . ?
N17 K2 N4 N5 89.54(7) . . . . ?
O6 K2 N4 N5 -107.22(7) 2_765 . . . ?
N18 K2 N4 N5 176.99(7) . . . . ?
N16 K2 N4 N5 -29.92(7) 2_775 . . . ?
N16 K2 N4 N5 66.10(7) . . . . ?
N5 K2 N4 N5 28.68(9) 2_775 . . . ?
N17 K2 N4 N5 156.25(7) 2_675 . . . ?
N15 K2 N4 N5 -54.25(7) 2_775 . . . ?
K2 K2 N4 N5 -98.05(7) 2_765 . . . ?
K2 K2 N4 N5 19.94(6) 2_775 . . . ?
O6 K2 N4 N3 54.97(11) . . . . ?
N17 K2 N4 N3 -136.20(9) . . . . ?
O6 K2 N4 N3 27.03(8) 2_765 . . . ?
N18 K2 N4 N3 -48.76(9) . . . . ?
N16 K2 N4 N3 104.34(9) 2_775 . . . ?
N16 K2 N4 N3 -159.64(9) . . . . ?
N5 K2 N4 N3 162.94(8) 2_775 . . . ?
N17 K2 N4 N3 -69.49(9) 2_675 . . . ?
N15 K2 N4 N3 80.01(9) 2_775 . . . ?
K2 K2 N4 N3 36.21(9) 2_765 . . . ?
K2 K2 N4 N3 154.20(9) 2_775 . . . ?
O6 K2 N16 N17 -92.44(8) . . . . ?
O6 K2 N16 N17 121.47(8) 2_765 . . . ?
N18 K2 N16 N17 32.46(8) . . . . ?
N16 K2 N16 N17 178.57(8) 2_775 . . . ?
N4 K2 N16 N17 109.77(7) . . . . ?
N5 K2 N16 N17 -107.91(8) 2_775 . . . ?
N17 K2 N16 N17 17.01(9) 2_675 . . . ?
N15 K2 N16 N17 170.22(7) 2_775 . . . ?
K2 K2 N16 N17 -142.37(8) 2_765 . . . ?
K2 K2 N16 N17 178.57(8) 2_775 . . . ?
O6 K2 N16 N15 -22.2(2) . . . . ?
N17 K2 N16 N15 70.2(2) . . . . ?
O6 K2 N16 N15 -168.33(18) 2_765 . . . ?
N18 K2 N16 N15 102.7(2) . . . . ?
N16 K2 N16 N15 -111.2(2) 2_775 . . . ?
N4 K2 N16 N15 180.0(2) . . . . ?
N5 K2 N16 N15 -37.71(19) 2_775 . . . ?
N17 K2 N16 N15 87.2(2) 2_675 . . . ?
N15 K2 N16 N15 -119.59(19) 2_775 . . . ?
K2 K2 N16 N15 -72.2(2) 2_765 . . . ?
K2 K2 N16 N15 -111.2(2) 2_775 . . . ?
O6 K2 N16 K2 88.99(4) . . . 2_775 ?
N17 K2 N16 K2 -178.57(8) . . . 2_775 ?
O6 K2 N16 K2 -57.09(6) 2_765 . . 2_775 ?
N18 K2 N16 K2 -146.11(3) . . . 2_775 ?
N16 K2 N16 K2 0.0 2_775 . . 2_775 ?
N4 K2 N16 K2 -68.79(3) . . . 2_775 ?
N5 K2 N16 K2 73.53(3) 2_775 . . 2_775 ?
N17 K2 N16 K2 -161.56(3) 2_675 . . 2_775 ?
N15 K2 N16 K2 -8.35(3) 2_775 . . 2_775 ?
K2 K2 N16 K2 39.07(9) 2_765 . . 2_775 ?
N2 N3 C2 C3 46.47(13) . . . . ?
N4 N3 C2 C3 -137.93(10) . . . . ?
N9 C3 C2 N3 72.95(14) . . . . ?
N6 C3 C2 N3 -107.65(13) . . . . ?
N3 N2 C1 N5 -0.27(12) . . . . ?
K1 N2 C1 N5 -178.96(7) . . . . ?
N3 N2 C1 N1 177.08(9) . . . . ?
K1 N2 C1 N1 -1.60(13) . . . . ?
N4 N5 C1 N2 0.29(13) . . . . ?
K2 N5 C1 N2 172.18(7) 2_775 . . . ?
N4 N5 C1 N1 -177.01(9) . . . . ?
K2 N5 C1 N1 -5.12(16) 2_775 . . . ?
O2 N1 C1 N2 178.41(11) . . . . ?
O1 N1 C1 N2 -2.50(15) . . . . ?
O2 N1 C1 N5 -4.45(16) . . . . ?
O1 N1 C1 N5 174.65(10) . . . . ?
N9 C3 N6 N7 0.13(14) . . . . ?
C2 C3 N6 N7 -179.34(10) . . . . ?
N9 C3 N6 K1 -100.28(9) . . . . ?
C2 C3 N6 K1 80.26(11) . . . . ?
O5 K1 N6 C3 -113.36(7) . . . . ?
O4 K1 N6 C3 151.96(8) . . . . ?
O5 K1 N6 C3 106.05(8) 2_874 . . . ?
N2 K1 N6 C3 -19.64(7) . . . . ?
N14 K1 N6 C3 52.16(7) . . . . ?
O1 K1 N6 C3 -8.56(8) . . . . ?
O3 K1 N6 C3 -166.72(7) 2_864 . . . ?
N10 K1 N6 C3 171.98(7) 2_864 . . . ?
K1 K1 N6 C3 -152.32(6) 2_874 . . . ?
O5 K1 N6 N7 140.88(7) . . . . ?
O4 K1 N6 N7 46.20(7) . . . . ?
O5 K1 N6 N7 0.30(10) 2_874 . . . ?
N2 K1 N6 N7 -125.39(7) . . . . ?
N14 K1 N6 N7 -53.60(7) . . . . ?
O1 K1 N6 N7 -114.32(7) . . . . ?
O3 K1 N6 N7 87.52(7) 2_864 . . . ?
N10 K1 N6 N7 66.22(7) 2_864 . . . ?
K1 K1 N6 N7 101.92(8) 2_874 . . . ?
N6 C3 N9 N8 0.19(14) . . . . ?
C2 C3 N9 N8 179.67(10) . . . . ?
C3 N9 N8 N7 -0.46(14) . . . . ?
N9 N8 N7 N6 0.56(15) . . . . ?
C3 N6 N7 N8 -0.42(14) . . . . ?
K1 N6 N7 N8 99.88(9) . . . . ?
O5 K1 N14 N13 61.84(12) . . . . ?
O4 K1 N14 N13 -162.65(10) . . . . ?
O5 K1 N14 N13 113.84(10) 2_874 . . . ?
N2 K1 N14 N13 -23.39(9) . . . . ?
O1 K1 N14 N13 34.98(9) . . . . ?
N6 K1 N14 N13 -92.42(10) . . . . ?
O3 K1 N14 N13 -152.11(9) 2_864 . . . ?
N10 K1 N14 N13 -161.30(9) 2_864 . . . ?
K1 K1 N14 N13 97.29(9) 2_874 . . . ?
O5 K1 N14 C4 -112.97(12) . . . . ?
O4 K1 N14 C4 22.53(12) . . . . ?
O5 K1 N14 C4 -60.97(12) 2_874 . . . ?
N2 K1 N14 C4 161.80(12) . . . . ?
O1 K1 N14 C4 -139.83(12) . . . . ?
N6 K1 N14 C4 92.77(12) . . . . ?
O3 K1 N14 C4 33.08(14) 2_864 . . . ?
N10 K1 N14 C4 23.89(13) 2_864 . . . ?
K1 K1 N14 C4 -77.52(12) 2_874 . . . ?
N13 N12 N11 C4 -0.56(12) . . . . ?
C5 N12 N11 C4 178.79(10) . . . . ?
C4 N14 N13 N12 -0.26(13) . . . . ?
K1 N14 N13 N12 -176.41(7) . . . . ?
N11 N12 N13 N14 0.55(13) . . . . ?
C5 N12 N13 N14 -178.79(11) . . . . ?
O4 N10 O3 K1 -13.65(14) 2_864 . . 2_864 ?
C4 N10 O3 K1 165.24(10) . . . 2_864 ?
N12 N11 C4 N14 0.39(13) . . . . ?
N12 N11 C4 N10 -177.79(10) . . . . ?
N13 N14 C4 N11 -0.09(15) . . . . ?
K1 N14 C4 N11 175.36(8) . . . . ?
N13 N14 C4 N10 178.09(11) . . . . ?
K1 N14 C4 N10 -6.46(18) . . . . ?
O3 N10 C4 N11 -4.36(18) . . . . ?
O4 N10 C4 N11 174.64(12) 2_864 . . . ?
K1 N10 C4 N11 132.44(18) 2_864 . . . ?
O3 N10 C4 N14 177.59(12) . . . . ?
O4 N10 C4 N14 -3.41(18) 2_864 . . . ?
K1 N10 C4 N14 -45.6(3) 2_864 . . . ?
N17 N16 N15 C6 0.13(12) . . . . ?
K2 N16 N15 C6 -171.35(7) 2_775 . . . ?
K2 N16 N15 C6 -61.2(2) . . . . ?
N17 N16 N15 K2 171.48(10) . . . 2_775 ?
K2 N16 N15 K2 110.1(2) . . . 2_775 ?
O6 K2 N18 C6 -31.37(12) . . . 2_675 ?
N17 K2 N18 C6 -159.20(12) . . . 2_675 ?
O6 K2 N18 C6 42.80(11) 2_765 . . 2_675 ?
N16 K2 N18 C6 74.45(13) 2_775 . . 2_675 ?
N4 K2 N18 C6 118.75(12) . . . 2_675 ?
N16 K2 N18 C6 -172.20(11) . . . 2_675 ?
N5 K2 N18 C6 -108.95(11) 2_775 . . 2_675 ?
N17 K2 N18 C6 -128.28(16) 2_675 . . 2_675 ?
N15 K2 N18 C6 56.81(13) 2_775 . . 2_675 ?
K2 K2 N18 C6 6.42(12) 2_765 . . 2_675 ?
K2 K2 N18 C6 151.29(10) 2_775 . . 2_675 ?
O6 K2 N18 N17 96.90(7) . . . 2_675 ?
N17 K2 N18 N17 -30.92(9) . . . 2_675 ?
O6 K2 N18 N17 171.08(8) 2_765 . . 2_675 ?
N16 K2 N18 N17 -157.27(7) 2_775 . . 2_675 ?
N4 K2 N18 N17 -112.97(8) . . . 2_675 ?
N16 K2 N18 N17 -43.92(8) . . . 2_675 ?
N5 K2 N18 N17 19.33(10) 2_775 . . 2_675 ?
N15 K2 N18 N17 -174.91(7) 2_775 . . 2_675 ?
K2 K2 N18 N17 134.70(7) 2_765 . . 2_675 ?
K2 K2 N18 N17 -80.44(8) 2_775 . . 2_675 ?
N16 N15 C6 N18 0.15(13) . . . 2_675 ?
K2 N15 C6 N18 -26.2(3) 2_775 . . 2_675 ?
N16 N15 C6 C5 -178.44(10) . . . 2_775 ?
K2 N15 C6 C5 155.25(19) 2_775 . . 2_775 ?
N15 N16 N17 N18 -0.37(13) . . . 2_675 ?
K2 N16 N17 N18 161.01(13) 2_775 . . 2_675 ?
K2 N16 N17 N18 157.89(11) . . . 2_675 ?
N15 N16 N17 K2 -158.26(8) . . . . ?
K2 N16 N17 K2 3.12(18) 2_775 . . . ?
N15 N16 N17 K2 55.66(18) . . . 2_675 ?
K2 N16 N17 K2 -142.96(11) 2_775 . . 2_675 ?
K2 N16 N17 K2 -146.08(15) . . . 2_675 ?
O6 K2 N17 N16 108.11(7) . . . . ?
O6 K2 N17 N16 -100.33(8) 2_765 . . . ?
N18 K2 N17 N16 -149.20(7) . . . . ?
N16 K2 N17 N16 -1.57(9) 2_775 . . . ?
N4 K2 N17 N16 -64.85(7) . . . . ?
N5 K2 N17 N16 61.17(7) 2_775 . . . ?
N17 K2 N17 N16 -161.54(9) 2_675 . . . ?
N15 K2 N17 N16 -12.97(9) 2_775 . . . ?
K2 K2 N17 N16 142.49(8) 2_765 . . . ?
K2 K2 N17 N16 -1.06(6) 2_775 . . . ?
O6 K2 N17 N18 -29.53(17) . . . 2_675 ?
O6 K2 N17 N18 122.03(14) 2_765 . . 2_675 ?
N18 K2 N17 N18 73.16(16) . . . 2_675 ?
N16 K2 N17 N18 -139.21(15) 2_775 . . 2_675 ?
N4 K2 N17 N18 157.52(15) . . . 2_675 ?
N16 K2 N17 N18 -137.64(19) . . . 2_675 ?
N5 K2 N17 N18 -76.47(15) 2_775 . . 2_675 ?
N17 K2 N17 N18 60.82(14) 2_675 . . 2_675 ?
N15 K2 N17 N18 -150.61(14) 2_775 . . 2_675 ?
K2 K2 N17 N18 4.8(2) 2_765 . . 2_675 ?
K2 K2 N17 N18 -138.70(16) 2_775 . . 2_675 ?
O6 K2 N17 K2 -90.35(4) . . . 2_675 ?
O6 K2 N17 K2 61.21(8) 2_765 . . 2_675 ?
N18 K2 N17 K2 12.34(4) . . . 2_675 ?
N16 K2 N17 K2 159.97(3) 2_775 . . 2_675 ?
N4 K2 N17 K2 96.70(4) . . . 2_675 ?
N16 K2 N17 K2 161.54(9) . . . 2_675 ?
N5 K2 N17 K2 -137.29(4) 2_775 . . 2_675 ?
N17 K2 N17 K2 0.0 2_675 . . 2_675 ?
N15 K2 N17 K2 148.57(3) 2_775 . . 2_675 ?
K2 K2 N17 K2 -55.97(11) 2_765 . . 2_675 ?
K2 K2 N17 K2 160.48(4) 2_775 . . 2_675 ?
N11 N12 C5 C6 -172.75(10) . . . 2_775 ?
N13 N12 C5 C6 6.54(16) . . . 2_775 ?
O5 K1 O4 N10 -24.18(11) . . . 2_864 ?
O5 K1 O4 N10 -106.80(10) 2_874 . . 2_864 ?
N2 K1 O4 N10 107.70(10) . . . 2_864 ?
N14 K1 O4 N10 176.34(10) . . . 2_864 ?
O1 K1 O4 N10 -133.98(10) . . . 2_864 ?
N6 K1 O4 N10 95.87(11) . . . 2_864 ?
O3 K1 O4 N10 7.96(8) 2_864 . . 2_864 ?
K1 K1 O4 N10 -66.45(10) 2_874 . . 2_864 ?
